data_4087415
loop_
_publ_author_name
'Kuniyasu, Hitoshi'
'Nakajima, Takuya'
'Tamaki, Takashi'
'Iwasaki, Takanori'
'Kambe, Nobuaki'

_publ_section_title
;
 Regioselective Cis Insertion of DMAD into Au--P Bonds: Effect of
 Auxiliary Ligands on the Reaction Mechanism
;
_journal_issue 7
_journal_name_full Organometallics
_journal_page_first 1373
_journal_paper_doi 10.1021/acs.organomet.5b00078
_journal_volume 34
_journal_year 2015
_chemical_formula_moiety 'C24 H21 Au Cl O4 P'
_chemical_formula_sum 'C24 H21 Au Cl O4 P'
_chemical_formula_weight 636.82
_chemical_melting_point 433
_space_group_IT_number 14
_space_group_name_Hall '-P 2yn'
_space_group_name_H-M_alt 'P 1 21/n 1'
_symmetry_cell_setting monoclinic
_symmetry_Int_Tables_number 14
_symmetry_space_group_name_Hall '-P 2yn'
_symmetry_space_group_name_H-M 'P 1 21/n 1'
_atom_sites_solution_hydrogens geom
_atom_sites_solution_primary direct
_atom_sites_solution_secondary difmap
_audit_creation_date 2013-11-11
_audit_creation_method 'by CrystalStructure 4.0'
_cell_angle_alpha 90.0000
_cell_angle_beta 111.459(3)
_cell_angle_gamma 90.0000
_cell_formula_units_Z 4
_cell_length_a 16.0041(11)
_cell_length_b 7.8212(4)
_cell_length_c 19.7043(14)
_cell_measurement_reflns_used 13076
_cell_measurement_temperature 273
_cell_measurement_theta_max 27.47
_cell_measurement_theta_min 3.11
_cell_volume 2295.4(3)
_computing_cell_refinement 'RAPID AUTO'
_computing_data_collection 'RAPID AUTO (Rigaku, ????)'
_computing_data_reduction 'RAPID AUTO'
_computing_molecular_graphics 'CrystalStructure 4.0'
_computing_publication_material 'CrystalStructure 4.0 (Rigaku, 2010)'
_computing_structure_refinement 'SHELXL97 (Sheldrick, 2008)'
_computing_structure_solution 'SHELXS97 (Sheldrick, 2008)'
_diffrn_ambient_temperature 273
_diffrn_detector_area_resol_mean 10.000
_diffrn_measured_fraction_theta_full 0.995
_diffrn_measured_fraction_theta_max 0.995
_diffrn_measurement_device_type 'Rigaku R-AXIS RAPID'
_diffrn_measurement_method \w
_diffrn_radiation_type 'Mo K\a'
_diffrn_radiation_wavelength 0.71075
_diffrn_reflns_av_R_equivalents 0.0710
_diffrn_reflns_limit_h_max 16
_diffrn_reflns_limit_h_min -20
_diffrn_reflns_limit_k_max 10
_diffrn_reflns_limit_k_min -10
_diffrn_reflns_limit_l_max 25
_diffrn_reflns_limit_l_min -25
_diffrn_reflns_number 20806
_diffrn_reflns_theta_full 27.47
_diffrn_reflns_theta_max 27.47
_diffrn_standards_number 0
_exptl_absorpt_coefficient_mu 6.645
_exptl_absorpt_correction_T_max 0.717
_exptl_absorpt_correction_T_min 0.216
_exptl_absorpt_correction_type multi-scan
_exptl_absorpt_process_details 'ABSCOR (Rigaku, 1995)'
_exptl_crystal_colour colorless
_exptl_crystal_density_diffrn 1.843
_exptl_crystal_density_method 'not measured'
_exptl_crystal_description prism
_exptl_crystal_F_000 1232.00
_exptl_crystal_size_max 0.200
_exptl_crystal_size_mid 0.100
_exptl_crystal_size_min 0.050
_refine_diff_density_max 10.210
_refine_diff_density_min -3.920
_refine_ls_extinction_method none
_refine_ls_goodness_of_fit_ref 1.103
_refine_ls_hydrogen_treatment constr
_refine_ls_number_parameters 281
_refine_ls_number_reflns 5233
_refine_ls_number_restraints 0
_refine_ls_R_factor_gt 0.0862
_refine_ls_shift/su_max 0.001
_refine_ls_structure_factor_coef Fsqd
_refine_ls_weighting_details 'w = 1/[\s^2^(Fo^2^)+(0.1812P)^2^+0.0000P] where P=(Fo^2^+2Fc^2^)/3'
_refine_ls_weighting_scheme calc
_refine_ls_wR_factor_ref 0.2795
_reflns_number_gt 3568
_reflns_number_total 5233
_reflns_threshold_expression F^2^>2.0\s(F^2^)
_cod_data_source_file om5b00078_si_003.cif
_cod_data_source_block General
_cod_database_code 4087415

loop_
_symmetry_equiv_pos_site_id
_symmetry_equiv_pos_as_xyz
1 +X,+Y,+Z
2 1/2-X,1/2+Y,1/2-Z
3 -X,-Y,-Z
4 1/2+X,1/2-Y,1/2+Z

loop_
_atom_site_label
_atom_site_type_symbol
_atom_site_fract_x
_atom_site_fract_y
_atom_site_fract_z
_atom_site_U_iso_or_equiv
_atom_site_adp_type
_atom_site_occupancy
_atom_site_symmetry_multiplicity
_atom_site_calc_flag
_atom_site_refinement_flags
Au1 Au 0.89185(3) 0.18261(5) 0.62579(2) 0.0532(3) Uani 1.0 4 d .
Cl1 Cl 1.0436(3) 0.1697(5) 0.6763(3) 0.0729(11) Uani 1.0 4 d .
P1 P 0.7306(2) 0.0416(4) 0.45901(15) 0.0457(7) Uani 1.0 4 d .
O1 O 0.7092(8) 0.4592(12) 0.6267(6) 0.075(3) Uani 1.0 4 d .
O2 O 0.7362(9) 0.2313(14) 0.6980(6) 0.074(3) Uani 1.0 4 d .
O3 O 0.5593(10) 0.1783(17) 0.5483(8) 0.099(5) Uani 1.0 4 d .
O4 O 0.5590(8) 0.2412(17) 0.4379(7) 0.082(3) Uani 1.0 4 d .
C1 C 0.7616(8) 0.2032(14) 0.5862(7) 0.043(3) Uani 1.0 4 d .
C2 C 0.6939(8) 0.1465(14) 0.5241(7) 0.049(3) Uani 1.0 4 d .
C3 C 0.7285(11) 0.3154(14) 0.6381(8) 0.060(4) Uani 1.0 4 d .
C4 C 0.7240(15) 0.329(3) 0.7536(10) 0.087(6) Uani 1.0 4 d .
C5 C 0.5977(11) 0.1885(16) 0.5071(9) 0.061(4) Uani 1.0 4 d .
C6 C 0.4644(13) 0.273(4) 0.4123(14) 0.113(8) Uani 1.0 4 d .
C7 C 0.8185(7) -0.1095(13) 0.5057(6) 0.043(3) Uani 1.0 4 d .
C8 C 0.8064(8) -0.2213(16) 0.5574(6) 0.048(3) Uani 1.0 4 d .
C9 C 0.8696(10) -0.3439(15) 0.5889(8) 0.060(4) Uani 1.0 4 d .
C10 C 0.9437(10) -0.3593(17) 0.5697(8) 0.061(4) Uani 1.0 4 d .
C11 C 0.9582(9) -0.2475(17) 0.5211(8) 0.056(3) Uani 1.0 4 d .
C12 C 0.8939(9) -0.1186(16) 0.4890(7) 0.055(3) Uani 1.0 4 d .
C13 C 0.7672(8) 0.1906(12) 0.4081(6) 0.041(3) Uani 1.0 4 d .
C14 C 0.7785(10) 0.3645(16) 0.4268(7) 0.057(3) Uani 1.0 4 d .
C15 C 0.8058(10) 0.4757(18) 0.3845(8) 0.067(4) Uani 1.0 4 d .
C16 C 0.8243(9) 0.420(2) 0.3261(7) 0.063(4) Uani 1.0 4 d .
C17 C 0.8143(12) 0.251(3) 0.3073(8) 0.068(4) Uani 1.0 4 d .
C18 C 0.7870(9) 0.1348(16) 0.3485(7) 0.051(3) Uani 1.0 4 d .
C19 C 0.6406(9) -0.0771(17) 0.3925(7) 0.053(3) Uani 1.0 4 d .
C20 C 0.6317(11) -0.2524(19) 0.4006(9) 0.065(4) Uani 1.0 4 d .
C21 C 0.5695(14) -0.345(2) 0.3429(12) 0.084(6) Uani 1.0 4 d .
C22 C 0.5162(13) -0.266(3) 0.2828(9) 0.087(5) Uani 1.0 4 d .
C23 C 0.5212(10) -0.090(3) 0.2749(8) 0.078(5) Uani 1.0 4 d .
C24 C 0.5864(9) 0.0031(17) 0.3290(7) 0.057(3) Uani 1.0 4 d .
H4A H 0.6666 0.3844 0.7349 0.1044 Uiso 1.0 4 calc R
H4B H 0.7705 0.4132 0.7706 0.1044 Uiso 1.0 4 calc R
H4C H 0.7264 0.2551 0.7933 0.1044 Uiso 1.0 4 calc R
H6A H 0.4522 0.3595 0.4422 0.1353 Uiso 1.0 4 calc R
H6B H 0.4334 0.1699 0.4150 0.1353 Uiso 1.0 4 calc R
H6C H 0.4441 0.3121 0.3627 0.1353 Uiso 1.0 4 calc R
H8 H 0.7559 -0.2118 0.5699 0.0571 Uiso 1.0 4 calc R
H9 H 0.8625 -0.4173 0.6236 0.0724 Uiso 1.0 4 calc R
H10 H 0.9847 -0.4466 0.5898 0.0732 Uiso 1.0 4 calc R
H11 H 1.0095 -0.2566 0.5097 0.0666 Uiso 1.0 4 calc R
H12 H 0.9029 -0.0406 0.4567 0.0660 Uiso 1.0 4 calc R
H14 H 0.7676 0.4045 0.4673 0.0685 Uiso 1.0 4 calc R
H15 H 0.8117 0.5914 0.3962 0.0805 Uiso 1.0 4 calc R
H16 H 0.8438 0.4966 0.2989 0.0757 Uiso 1.0 4 calc R
H17 H 0.8258 0.2132 0.2668 0.0816 Uiso 1.0 4 calc R
H18 H 0.7819 0.0194 0.3362 0.0610 Uiso 1.0 4 calc R
H20 H 0.6664 -0.3074 0.4435 0.0785 Uiso 1.0 4 calc R
H21 H 0.5654 -0.4627 0.3468 0.1007 Uiso 1.0 4 calc R
H22 H 0.4750 -0.3290 0.2455 0.1039 Uiso 1.0 4 calc R
H23 H 0.4815 -0.0347 0.2340 0.0937 Uiso 1.0 4 calc R
H24 H 0.5936 0.1192 0.3225 0.0684 Uiso 1.0 4 calc R

loop_
_atom_site_aniso_label
_atom_site_aniso_U_11
_atom_site_aniso_U_22
_atom_site_aniso_U_33
_atom_site_aniso_U_12
_atom_site_aniso_U_13
_atom_site_aniso_U_23
Au1 0.0630(4) 0.0486(4) 0.0423(4) 0.00239(18) 0.0124(3) -0.00378(16)
Cl1 0.062(2) 0.078(3) 0.068(3) -0.0008(15) 0.0110(18) -0.0068(16)
P1 0.0549(16) 0.0424(14) 0.0347(13) 0.0038(12) 0.0102(12) 0.0003(11)
O1 0.100(8) 0.059(6) 0.073(7) 0.018(5) 0.039(6) 0.002(5)
O2 0.107(9) 0.070(6) 0.059(6) 0.008(6) 0.047(6) -0.006(6)
O3 0.081(9) 0.136(13) 0.084(9) -0.011(7) 0.037(8) -0.018(7)
O4 0.067(7) 0.090(7) 0.082(8) 0.020(6) 0.018(6) 0.021(7)
C1 0.043(6) 0.058(6) 0.046(6) 0.019(5) 0.039(6) 0.015(5)
C2 0.050(6) 0.045(5) 0.049(7) 0.007(5) 0.013(5) -0.001(5)
C3 0.075(9) 0.047(7) 0.053(8) -0.015(6) 0.019(7) -0.007(5)
C4 0.106(15) 0.104(15) 0.054(9) 0.004(10) 0.033(10) -0.012(8)
C5 0.069(9) 0.064(9) 0.055(8) -0.008(6) 0.027(7) -0.012(6)
C6 0.053(10) 0.132(17) 0.14(2) 0.030(11) 0.022(12) 0.033(17)
C7 0.045(6) 0.039(5) 0.037(5) -0.000(5) 0.004(5) -0.004(5)
C8 0.042(6) 0.062(6) 0.036(6) -0.010(5) 0.010(5) -0.000(5)
C9 0.073(9) 0.042(6) 0.051(7) -0.021(6) 0.005(7) -0.002(6)
C10 0.062(8) 0.050(6) 0.057(8) -0.003(6) 0.005(6) -0.007(6)
C11 0.041(6) 0.056(7) 0.065(8) 0.001(5) 0.014(6) 0.002(7)
C12 0.058(7) 0.047(6) 0.047(6) -0.005(6) 0.002(6) 0.005(6)
C13 0.047(6) 0.033(5) 0.038(6) -0.001(4) 0.010(5) 0.000(4)
C14 0.080(9) 0.045(6) 0.037(6) 0.006(6) 0.012(6) 0.007(5)
C15 0.081(10) 0.056(7) 0.055(8) -0.008(7) 0.015(7) 0.003(6)
C16 0.058(8) 0.079(9) 0.048(7) -0.009(7) 0.013(6) 0.003(7)
C17 0.077(10) 0.088(11) 0.044(7) -0.007(8) 0.028(7) 0.003(8)
C18 0.061(7) 0.049(6) 0.045(6) -0.007(6) 0.023(6) -0.004(6)
C19 0.056(7) 0.059(7) 0.041(6) 0.003(6) 0.013(5) -0.008(6)
C20 0.068(9) 0.055(8) 0.059(8) -0.006(7) 0.007(7) -0.007(7)
C21 0.088(12) 0.060(8) 0.087(12) -0.010(8) 0.012(10) -0.011(8)
C22 0.072(11) 0.112(13) 0.059(9) -0.006(9) 0.004(8) -0.010(10)
C23 0.062(8) 0.099(12) 0.053(8) -0.011(8) -0.003(7) 0.018(8)
C24 0.061(8) 0.052(7) 0.044(6) -0.003(6) 0.002(6) -0.001(6)

loop_
_atom_type_symbol
_atom_type_description
_atom_type_scat_dispersion_real
_atom_type_scat_dispersion_imag
_atom_type_scat_source
C C 0.0033 0.0016
;
International Tables for Crystallography
(1992, Vol. C, Tables 4.2.6.8 and 6.1.1.4)
;
H H 0.0000 0.0000
;
International Tables for Crystallography
(1992, Vol. C, Table 6.1.1.4)
;
O O 0.0106 0.0060
;
International Tables for Crystallography
(1992, Vol. C, Tables 4.2.6.8 and 6.1.1.4)
;
P P 0.1023 0.0942
;
International Tables for Crystallography
(1992, Vol. C, Tables 4.2.6.8 and 6.1.1.4)
;
Cl Cl 0.1484 0.1585
;
International Tables for Crystallography
(1992, Vol. C, Tables 4.2.6.8 and 6.1.1.4)
;
Au Au -2.0133 8.8022
;
International Tables for Crystallography
(1992, Vol. C, Tables 4.2.6.8 and 6.1.1.4)
;

loop_
_geom_angle_atom_site_label_1
_geom_angle_atom_site_label_2
_geom_angle_atom_site_label_3
_geom_angle
_geom_angle_publ_flag
Cl1 Au1 C1 176.9(4) yes
C2 P1 C7 109.4(6) yes
C2 P1 C13 111.5(6) yes
C2 P1 C19 111.8(7) yes
C7 P1 C13 111.1(6) yes
C7 P1 C19 107.3(6) yes
C13 P1 C19 105.5(6) yes
C3 O2 C4 115.7(12) yes
C5 O4 C6 116.6(17) yes
Au1 C1 C2 135.1(11) yes
Au1 C1 C3 110.5(8) yes
C2 C1 C3 114.4(11) yes
P1 C2 C1 115.2(11) yes
P1 C2 C5 121.5(9) yes
C1 C2 C5 122.8(13) yes
O1 C3 O2 125.9(16) yes
O1 C3 C1 122.6(15) yes
O2 C3 C1 111.1(11) yes
O3 C5 O4 123.7(15) yes
O3 C5 C2 125.7(14) yes
O4 C5 C2 110.6(15) yes
P1 C7 C8 119.0(10) yes
P1 C7 C12 120.3(9) yes
C8 C7 C12 120.7(10) yes
C7 C8 C9 119.3(14) yes
C8 C9 C10 120.3(14) yes
C9 C10 C11 121.2(12) yes
C10 C11 C12 118.9(14) yes
C7 C12 C11 119.5(13) yes
P1 C13 C14 121.7(11) yes
P1 C13 C18 119.7(8) yes
C14 C13 C18 118.6(12) yes
C13 C14 C15 119.3(14) yes
C14 C15 C16 121.5(14) yes
C15 C16 C17 120.0(15) yes
C16 C17 C18 120.3(16) yes
C13 C18 C17 120.3(13) yes
P1 C19 C20 120.6(9) yes
P1 C19 C24 119.4(10) yes
C20 C19 C24 119.6(12) yes
C19 C20 C21 119.0(14) yes
C20 C21 C22 120.9(16) yes
C21 C22 C23 120.9(16) yes
C22 C23 C24 119.3(13) yes
C19 C24 C23 120.1(13) yes
O2 C4 H4A 109.468 no
O2 C4 H4B 109.474 no
O2 C4 H4C 109.473 no
H4A C4 H4B 109.470 no
H4A C4 H4C 109.466 no
H4B C4 H4C 109.476 no
O4 C6 H6A 109.467 no
O4 C6 H6B 109.474 no
O4 C6 H6C 109.471 no
H6A C6 H6B 109.472 no
H6A C6 H6C 109.472 no
H6B C6 H6C 109.471 no
C7 C8 H8 120.352 no
C9 C8 H8 120.367 no
C8 C9 H9 119.847 no
C10 C9 H9 119.854 no
C9 C10 H10 119.412 no
C11 C10 H10 119.409 no
C10 C11 H11 120.543 no
C12 C11 H11 120.544 no
C7 C12 H12 120.251 no
C11 C12 H12 120.254 no
C13 C14 H14 120.331 no
C15 C14 H14 120.328 no
C14 C15 H15 119.248 no
C16 C15 H15 119.253 no
C15 C16 H16 120.005 no
C17 C16 H16 119.996 no
C16 C17 H17 119.883 no
C18 C17 H17 119.866 no
C13 C18 H18 119.847 no
C17 C18 H18 119.861 no
C19 C20 H20 120.517 no
C21 C20 H20 120.514 no
C20 C21 H21 119.522 no
C22 C21 H21 119.532 no
C21 C22 H22 119.529 no
C23 C22 H22 119.528 no
C22 C23 H23 120.372 no
C24 C23 H23 120.374 no
C19 C24 H24 119.948 no
C23 C24 H24 119.951 no

loop_
_geom_bond_atom_site_label_1
_geom_bond_atom_site_label_2
_geom_bond_distance
_geom_bond_publ_flag
Au1 Cl1 2.266(4) yes
Au1 C1 1.946(12) yes
P1 C2 1.792(15) yes
P1 C7 1.810(10) yes
P1 C13 1.772(13) yes
P1 C19 1.809(12) yes
O1 C3 1.167(15) yes
O2 C3 1.317(19) yes
O2 C4 1.41(3) yes
O3 C5 1.19(3) yes
O4 C5 1.340(19) yes
O4 C6 1.43(3) yes
C1 C2 1.377(15) yes
C1 C3 1.58(3) yes
C2 C5 1.49(2) yes
C7 C8 1.409(18) yes
C7 C12 1.36(2) yes
C8 C9 1.368(17) yes
C9 C10 1.38(3) yes
C10 C11 1.38(3) yes
C11 C12 1.415(17) yes
C13 C14 1.403(15) yes
C13 C18 1.39(2) yes
C14 C15 1.38(3) yes
C15 C16 1.36(3) yes
C16 C17 1.37(3) yes
C17 C18 1.39(3) yes
C19 C20 1.39(2) yes
C19 C24 1.384(16) yes
C20 C21 1.41(3) yes
C21 C22 1.33(3) yes
C22 C23 1.39(3) yes
C23 C24 1.393(18) yes
C4 H4A 0.960 no
C4 H4B 0.960 no
C4 H4C 0.960 no
C6 H6A 0.960 no
C6 H6B 0.960 no
C6 H6C 0.960 no
C8 H8 0.930 no
C9 H9 0.930 no
C10 H10 0.930 no
C11 H11 0.930 no
C12 H12 0.930 no
C14 H14 0.930 no
C15 H15 0.930 no
C16 H16 0.930 no
C17 H17 0.930 no
C18 H18 0.930 no
C20 H20 0.930 no
C21 H21 0.930 no
C22 H22 0.930 no
C23 H23 0.930 no
C24 H24 0.930 no

loop_
_geom_contact_atom_site_label_1
_geom_contact_atom_site_label_2
_geom_contact_distance
_geom_contact_publ_flag
_geom_contact_site_symmetry_2
Au1 P1 3.532(3) no .
Au1 O2 3.312(15) no .
Au1 C7 3.189(10) no .
Au1 C8 3.510(12) no .
Au1 C12 3.589(13) no .
P1 O4 3.051(14) no .
O1 O3 3.203(16) no .
O1 C2 3.125(16) no .
O1 C4 2.63(3) no .
O1 C5 3.185(16) no .
O2 O3 3.282(16) no .
O2 C2 3.308(17) no .
O3 C1 3.052(19) no .
O3 C3 2.847(19) no .
O3 C6 2.66(3) no .
O4 C1 3.494(14) no .
O4 C19 3.09(2) no .
O4 C24 2.99(2) no .
C1 C7 3.222(17) no .
C1 C8 3.486(17) no .
C1 C13 3.544(19) no .
C1 C14 3.48(2) no .
C2 C8 3.328(17) no .
C2 C14 3.21(2) no .
C3 C5 2.842(19) no .
C5 C19 3.32(3) no .
C7 C10 2.752(16) no .
C7 C18 3.514(17) no .
C7 C20 3.153(17) no .
C8 C11 2.78(2) no .
C8 C19 3.543(15) no .
C8 C20 3.331(17) no .
C9 C12 2.78(2) no .
C12 C13 3.183(15) no .
C12 C18 3.324(16) no .
C13 C16 2.78(2) no .
C13 C24 3.107(16) no .
C14 C17 2.77(3) no .
C15 C18 2.747(19) no .
C18 C19 3.24(2) no .
C18 C24 3.26(2) no .
C19 C22 2.77(2) no .
C20 C23 2.77(2) no .
C21 C24 2.76(2) no .
O1 C6 3.33(3) no 3_666
O1 C8 3.475(18) no 1_565
O1 C9 3.30(2) no 1_565
O2 C4 3.28(2) no 2_646
O3 O3 3.516(18) no 3_656
O3 C20 3.60(3) no 3_656
C4 O2 3.28(2) no 2_656
C6 O1 3.33(3) no 3_666
C8 O1 3.475(18) no 1_545
C9 O1 3.30(2) no 1_545
C10 C16 3.556(18) no 3_756
C16 C10 3.556(18) no 3_756
C20 O3 3.60(3) no 3_656
Au1 H14 3.4897 no .
P1 H8 2.8660 no .
P1 H12 2.8495 no .
P1 H14 2.8924 no .
P1 H18 2.8305 no .
P1 H20 2.8925 no .
P1 H24 2.8447 no .
O1 H4A 2.5340 no .
O1 H4B 2.6647 no .
O1 H4C 3.5693 no .
O3 H6A 2.5881 no .
O3 H6B 2.6632 no .
O3 H6C 3.5972 no .
O4 H14 3.4204 no .
O4 H24 2.7023 no .
C1 H8 3.2594 no .
C1 H14 2.8533 no .
C2 H8 2.9988 no .
C2 H14 2.7718 no .
C3 H4A 2.5090 no .
C3 H4B 2.5629 no .
C3 H4C 3.1056 no .
C5 H6A 2.5823 no .
C5 H6B 2.5953 no .
C5 H6C 3.1552 no .
C5 H14 3.5254 no .
C6 H24 3.3966 no .
C7 H9 3.2395 no .
C7 H11 3.2398 no .
C7 H18 3.3273 no .
C7 H20 2.7641 no .
C8 H10 3.2140 no .
C8 H12 3.2508 no .
C8 H20 2.6127 no .
C9 H11 3.2377 no .
C9 H20 3.4708 no .
C10 H8 3.2215 no .
C10 H12 3.2454 no .
C11 H9 3.2334 no .
C12 H8 3.2452 no .
C12 H10 3.2457 no .
C12 H18 3.0798 no .
C13 H12 2.7172 no .
C13 H15 3.2419 no .
C13 H17 3.2516 no .
C13 H24 2.7290 no .
C14 H16 3.2296 no .
C14 H18 3.2471 no .
C14 H24 3.4940 no .
C15 H17 3.2000 no .
C16 H14 3.2286 no .
C16 H18 3.2257 no .
C17 H12 3.5800 no .
C17 H15 3.1968 no .
C18 H12 2.6407 no .
C18 H14 3.2485 no .
C18 H16 3.2303 no .
C18 H24 2.9493 no .
C19 H8 3.4654 no .
C19 H18 2.9578 no .
C19 H21 3.2495 no .
C19 H23 3.2451 no .
C20 H8 3.2131 no .
C20 H22 3.2222 no .
C20 H24 3.2399 no .
C21 H23 3.2025 no .
C22 H20 3.2168 no .
C22 H24 3.2402 no .
C23 H21 3.2063 no .
C24 H6C 3.5459 no .
C24 H18 3.0821 no .
C24 H20 3.2421 no .
C24 H22 3.2387 no .
H6C H24 3.1641 no .
H8 H9 2.3007 no .
H8 H20 2.4903 no .
H9 H10 2.2970 no .
H10 H11 2.3068 no .
H11 H12 2.3558 no .
H12 H18 2.4979 no .
H14 H15 2.3060 no .
H15 H16 2.2812 no .
H16 H17 2.2939 no .
H17 H18 2.3171 no .
H18 H24 3.0281 no .
H20 H21 2.3378 no .
H21 H22 2.2488 no .
H22 H23 2.3191 no .
H23 H24 2.3286 no .
Au1 H9 3.1623 no 1_565
Au1 H10 3.4482 no 1_565
Au1 H22 3.5619 no 4_545
Au1 H23 3.4566 no 4_555
Cl1 H10 3.4088 no 1_565
Cl1 H11 3.5111 no 3_756
Cl1 H12 3.2016 no 3_756
Cl1 H16 3.1074 no 3_766
Cl1 H17 3.5885 no 3_756
Cl1 H18 3.2475 no 3_756
Cl1 H22 3.3563 no 4_545
Cl1 H23 3.3557 no 4_555
Cl1 H24 3.1598 no 4_555
O1 H4C 2.7777 no 2_656
O1 H6A 2.8209 no 3_666
O1 H6B 3.5951 no 3_666
O1 H6C 3.1045 no 3_666
O1 H8 3.0070 no 1_565
O1 H9 2.6573 no 1_565
O2 H4A 3.1662 no 2_646
O2 H4B 2.5758 no 2_646
O3 H6B 2.8091 no 3_656
O4 H21 2.9549 no 1_565
C1 H9 3.3294 no 1_565
C3 H9 3.0818 no 1_565
C4 H4B 3.2906 no 2_646
C4 H6C 3.5645 no 4_555
C4 H8 3.3887 no 2_656
C4 H22 3.1906 no 3_656
C5 H6B 3.3200 no 3_656
C6 H21 3.1740 no 1_565
C7 H15 3.1568 no 1_545
C8 H4C 3.1787 no 2_646
C8 H14 3.3611 no 1_545
C8 H15 3.5268 no 1_545
C9 H4C 3.3105 no 2_646
C9 H14 3.0689 no 1_545
C9 H22 3.2227 no 4_545
C9 H23 2.9211 no 4_545
C10 H11 3.5898 no 3_746
C10 H14 3.3566 no 1_545
C10 H15 3.3190 no 1_545
C10 H23 3.1787 no 4_545
C11 H10 3.5769 no 3_746
C11 H12 3.0810 no 3_756
C11 H15 2.9873 no 1_545
C12 H11 3.3119 no 3_756
C12 H12 3.2742 no 3_756
C12 H15 2.9083 no 1_545
C13 H11 3.3800 no 3_756
C14 H11 3.2688 no 3_756
C14 H20 3.2153 no 1_565
C14 H21 3.4647 no 1_565
C15 H10 3.2101 no 3_756
C15 H11 3.3932 no 3_756
C15 H17 3.4896 no 2_655
C15 H20 3.3318 no 1_565
C16 H10 2.9026 no 3_756
C16 H11 3.5892 no 3_756
C16 H17 3.3424 no 2_655
C16 H18 3.1220 no 2_655
C17 H10 3.4682 no 3_756
C17 H16 3.2956 no 2_645
C17 H18 3.4051 no 2_655
C18 H11 3.5589 no 3_756
C18 H16 3.0886 no 2_645
C20 H14 3.4013 no 1_545
C20 H15 3.1590 no 1_545
C21 H4A 3.5325 no 3_656
C21 H6C 3.4572 no 1_545
C21 H17 3.2148 no 2_645
C22 H4A 2.9651 no 3_656
C22 H9 3.5060 no 4_444
C22 H17 3.0305 no 2_645
C23 H9 3.1318 no 4_444
C23 H10 3.4879 no 4_444
C23 H16 3.0898 no 2_645
C23 H17 3.2428 no 2_645
C24 H16 3.1100 no 2_645
C24 H17 3.5521 no 2_645
H4A O2 3.1662 no 2_656
H4A C21 3.5325 no 3_656
H4A C22 2.9651 no 3_656
H4A H4C 3.5124 no 2_656
H4A H6C 3.1585 no 3_666
H4A H21 3.5185 no 3_656
H4A H22 2.4718 no 3_656
H4B O2 2.5758 no 2_656
H4B C4 3.2906 no 2_656
H4B H4C 2.9631 no 2_656
H4B H6B 3.1442 no 4_555
H4B H6C 3.2288 no 4_555
H4B H8 3.4623 no 2_656
H4C O1 2.7777 no 2_646
H4C C8 3.1787 no 2_656
H4C C9 3.3105 no 2_656
H4C H4A 3.5124 no 2_646
H4C H4B 2.9631 no 2_646
H4C H6B 3.3554 no 4_555
H4C H6C 3.2859 no 4_555
H4C H8 2.6197 no 2_656
H4C H9 2.8693 no 2_656
H4C H22 3.0833 no 3_656
H6A O1 2.8209 no 3_666
H6A H6A 3.1331 no 3_666
H6A H8 3.4498 no 3_656
H6A H20 3.4609 no 3_656
H6A H21 3.3530 no 1_565
H6B O1 3.5951 no 3_666
H6B O3 2.8091 no 3_656
H6B C5 3.3200 no 3_656
H6B H4B 3.1442 no 4_454
H6B H4C 3.3554 no 4_454
H6B H8 3.1676 no 3_656
H6C O1 3.1045 no 3_666
H6C C4 3.5645 no 4_454
H6C C21 3.4572 no 1_565
H6C H4A 3.1585 no 3_666
H6C H4B 3.2288 no 4_454
H6C H4C 3.2859 no 4_454
H6C H21 2.7231 no 1_565
H8 O1 3.0070 no 1_545
H8 C4 3.3887 no 2_646
H8 H4B 3.4623 no 2_646
H8 H4C 2.6197 no 2_646
H8 H6A 3.4498 no 3_656
H8 H6B 3.1676 no 3_656
H9 Au1 3.1623 no 1_545
H9 O1 2.6573 no 1_545
H9 C1 3.3294 no 1_545
H9 C3 3.0818 no 1_545
H9 C22 3.5060 no 4_545
H9 C23 3.1318 no 4_545
H9 H4C 2.8693 no 2_646
H9 H14 3.2112 no 1_545
H9 H22 3.0921 no 4_545
H9 H23 2.3390 no 4_545
H10 Au1 3.4482 no 1_545
H10 Cl1 3.4088 no 1_545
H10 C11 3.5769 no 3_746
H10 C15 3.2101 no 3_756
H10 C16 2.9026 no 3_756
H10 C17 3.4682 no 3_756
H10 C23 3.4879 no 4_545
H10 H11 3.0610 no 3_746
H10 H15 3.3639 no 3_756
H10 H16 2.8442 no 3_756
H10 H23 2.8638 no 4_545
H11 Cl1 3.5111 no 3_756
H11 C10 3.5898 no 3_746
H11 C12 3.3119 no 3_756
H11 C13 3.3800 no 3_756
H11 C14 3.2688 no 3_756
H11 C15 3.3932 no 3_756
H11 C16 3.5892 no 3_756
H11 C18 3.5589 no 3_756
H11 H10 3.0610 no 3_746
H11 H12 2.6696 no 3_756
H11 H15 3.3550 no 1_545
H12 Cl1 3.2016 no 3_756
H12 C11 3.0810 no 3_756
H12 C12 3.2742 no 3_756
H12 H11 2.6696 no 3_756
H12 H12 3.0150 no 3_756
H12 H15 3.2500 no 1_545
H14 C8 3.3611 no 1_565
H14 C9 3.0689 no 1_565
H14 C10 3.3566 no 1_565
H14 C20 3.4013 no 1_565
H14 H9 3.2112 no 1_565
H14 H20 2.7136 no 1_565
H14 H21 3.4009 no 1_565
H15 C7 3.1568 no 1_565
H15 C8 3.5268 no 1_565
H15 C10 3.3190 no 1_565
H15 C11 2.9873 no 1_565
H15 C12 2.9083 no 1_565
H15 C20 3.1590 no 1_565
H15 H10 3.3639 no 3_756
H15 H11 3.3550 no 1_565
H15 H12 3.2500 no 1_565
H15 H17 3.3002 no 2_655
H15 H18 3.5235 no 1_565
H15 H20 2.9128 no 1_565
H16 Cl1 3.1074 no 3_766
H16 C17 3.2956 no 2_655
H16 C18 3.0886 no 2_655
H16 C23 3.0898 no 2_655
H16 C24 3.1100 no 2_655
H16 H10 2.8442 no 3_756
H16 H17 3.0564 no 2_655
H16 H18 2.6929 no 2_655
H16 H23 3.1037 no 2_655
H16 H24 3.0675 no 2_655
H17 Cl1 3.5885 no 3_756
H17 C15 3.4896 no 2_645
H17 C16 3.3424 no 2_645
H17 C21 3.2148 no 2_655
H17 C22 3.0305 no 2_655
H17 C23 3.2428 no 2_655
H17 C24 3.5521 no 2_655
H17 H15 3.3002 no 2_645
H17 H16 3.0564 no 2_645
H17 H18 3.2042 no 2_655
H17 H21 3.5747 no 2_655
H17 H22 3.3009 no 2_655
H18 Cl1 3.2475 no 3_756
H18 C16 3.1220 no 2_645
H18 C17 3.4051 no 2_645
H18 H15 3.5235 no 1_545
H18 H16 2.6929 no 2_645
H18 H17 3.2042 no 2_645
H20 C14 3.2153 no 1_545
H20 C15 3.3318 no 1_545
H20 H6A 3.4609 no 3_656
H20 H14 2.7136 no 1_545
H20 H15 2.9128 no 1_545
H21 O4 2.9549 no 1_545
H21 C6 3.1740 no 1_545
H21 C14 3.4647 no 1_545
H21 H4A 3.5185 no 3_656
H21 H6A 3.3530 no 1_545
H21 H6C 2.7231 no 1_545
H21 H14 3.4009 no 1_545
H21 H17 3.5747 no 2_645
H21 H24 3.3589 no 1_545
H22 Au1 3.5619 no 4_444
H22 Cl1 3.3563 no 4_444
H22 C4 3.1906 no 3_656
H22 C9 3.2227 no 4_444
H22 H4A 2.4718 no 3_656
H22 H4C 3.0833 no 3_656
H22 H9 3.0921 no 4_444
H22 H17 3.3009 no 2_645
H23 Au1 3.4566 no 4_454
H23 Cl1 3.3557 no 4_454
H23 C9 2.9211 no 4_444
H23 C10 3.1787 no 4_444
H23 H9 2.3390 no 4_444
H23 H10 2.8638 no 4_444
H23 H16 3.1037 no 2_645
H24 Cl1 3.1598 no 4_454
H24 H16 3.0675 no 2_645
H24 H21 3.3589 no 1_565

loop_
_geom_torsion_atom_site_label_1
_geom_torsion_atom_site_label_2
_geom_torsion_atom_site_label_3
_geom_torsion_atom_site_label_4
_geom_torsion
_geom_torsion_publ_flag
C2 P1 C7 C8 47.0(9) no
C2 P1 C7 C12 -135.3(8) no
C7 P1 C2 C1 45.7(10) no
C7 P1 C2 C5 -142.0(8) no
C2 P1 C13 C14 9.5(9) no
C2 P1 C13 C18 -171.6(7) no
C13 P1 C2 C1 -77.6(9) no
C13 P1 C2 C5 94.7(9) no
C2 P1 C19 C20 -97.6(11) no
C2 P1 C19 C24 89.7(12) no
C19 P1 C2 C1 164.5(8) no
C19 P1 C2 C5 -23.2(11) no
C7 P1 C13 C14 -112.9(8) no
C7 P1 C13 C18 66.0(8) no
C13 P1 C7 C8 170.6(7) no
C13 P1 C7 C12 -11.7(9) no
C7 P1 C19 C20 22.4(13) no
C7 P1 C19 C24 -150.3(10) no
C19 P1 C7 C8 -74.5(9) no
C19 P1 C7 C12 103.2(9) no
C13 P1 C19 C20 141.0(11) no
C13 P1 C19 C24 -31.7(13) no
C19 P1 C13 C14 131.1(8) no
C19 P1 C13 C18 -50.0(9) no
C4 O2 C3 O1 -3(3) no
C4 O2 C3 C1 169.0(13) no
C6 O4 C5 O3 -5(3) no
C6 O4 C5 C2 175.3(15) no
Au1 C1 C2 P1 -5.8(17) no
Au1 C1 C2 C5 -178.0(8) no
Au1 C1 C3 O1 100.1(13) no
Au1 C1 C3 O2 -72.6(12) no
C2 C1 C3 O1 -78.7(17) no
C2 C1 C3 O2 108.6(12) no
C3 C1 C2 P1 172.7(9) no
C3 C1 C2 C5 0.4(16) no
P1 C2 C5 O3 141.4(11) no
P1 C2 C5 O4 -38.9(14) no
C1 C2 C5 O3 -46.9(19) no
C1 C2 C5 O4 132.8(12) no
P1 C7 C8 C9 175.3(7) no
P1 C7 C12 C11 -174.3(7) no
C8 C7 C12 C11 3.3(15) no
C12 C7 C8 C9 -2.4(15) no
C7 C8 C9 C10 -0.8(17) no
C8 C9 C10 C11 3.0(18) no
C9 C10 C11 C12 -2.1(18) no
C10 C11 C12 C7 -1.1(17) no
P1 C13 C14 C15 -178.9(7) no
P1 C13 C18 C17 178.9(7) no
C14 C13 C18 C17 -2.2(16) no
C18 C13 C14 C15 2.1(16) no
C13 C14 C15 C16 -1.7(19) no
C14 C15 C16 C17 1.3(19) no
C15 C16 C17 C18 -1(2) no
C16 C17 C18 C13 2(2) no
P1 C19 C20 C21 -170.8(11) no
P1 C19 C24 C23 175.2(10) no
C20 C19 C24 C23 2(3) no
C24 C19 C20 C21 2(3) no
C19 C20 C21 C22 -4(4) no
C20 C21 C22 C23 1(4) no
C21 C22 C23 C24 4(3) no
C22 C23 C24 C19 -5(3) no
